data_4027671
loop_
_publ_author_name
'Cristian Mollar'
'Carmen Ramirez de Arellano'
'Mercedes Medio-Sim\'on'
'Gregorio Asensio'

_publ_section_title
;
 Switchable Palladium-Catalyst Reaction of Bromomethyl Sulfoxides, CO, and
 N-Nucleophiles: Aminocarbonylation at Csp3 versus Oxidative Carbonylation
 of Amines
;
_journal_name_full 'Journal of Organic Chemistry'
_journal_page_first 9693
_journal_page_last 9701
_journal_paper_doi 10.1021/jo301778n
_journal_volume 77
_journal_year 2012
_chemical_formula_sum 'C13 H17 N O2 S'
_chemical_formula_weight 251.34
_chemical_name_systematic
;
 ?
;
_space_group_IT_number 19
_symmetry_cell_setting orthorhombic
_symmetry_space_group_name_Hall 'P 2ac 2ab'
_symmetry_space_group_name_H-M 'P 21 21 21'
_atom_sites_solution_hydrogens geom
_atom_sites_solution_primary direct
_atom_sites_solution_secondary difmap
_audit_creation_method SHELXL-97
_cell_angle_alpha 90.00
_cell_angle_beta 90.00
_cell_angle_gamma 90.00
_cell_formula_units_Z 4
_cell_length_a 5.6171(4)
_cell_length_b 8.6157(8)
_cell_length_c 26.290(3)
_cell_measurement_reflns_used 2108
_cell_measurement_temperature 120(2)
_cell_measurement_theta_max 31.9437
_cell_measurement_theta_min 2.8212
_cell_volume 1272.3(2)
_computing_cell_refinement 'CrysAlisPro 1.171 (Agilent Tec., 2012)'
_computing_data_collection 'CrysAlisPro 1.171 (Agilent Tec., 2012)'
_computing_data_reduction 'CrysAlisPro 1.171 (Agilent Tec., 2012)'
_computing_molecular_graphics 'CrystalMaker 2.1.5 (1994-2009)'
_computing_publication_material 'SHELXL-97 (Sheldrick, 1997)'
_computing_structure_refinement 'SHELXL-97 (Sheldrick, 1997)'
_computing_structure_solution 'SHELXS-97 (Sheldrick, 1990)'
_diffrn_ambient_temperature 120(2)
_diffrn_detector_area_resol_mean 16.0267
_diffrn_measured_fraction_theta_full 0.973
_diffrn_measured_fraction_theta_max 0.892
_diffrn_measurement_device_type 'Oxfor Diffraction SuperNova'
_diffrn_measurement_method '\w scans'
_diffrn_radiation_monochromator graphite
_diffrn_radiation_source 'fine-focus sealed tube'
_diffrn_radiation_type MoK\a
_diffrn_radiation_wavelength 0.71073
_diffrn_reflns_av_R_equivalents 0.0267
_diffrn_reflns_av_sigmaI/netI 0.0421
_diffrn_reflns_limit_h_max 7
_diffrn_reflns_limit_h_min -4
_diffrn_reflns_limit_k_max 11
_diffrn_reflns_limit_k_min -12
_diffrn_reflns_limit_l_max 38
_diffrn_reflns_limit_l_min -37
_diffrn_reflns_number 6964
_diffrn_reflns_theta_full 30.00
_diffrn_reflns_theta_max 32.01
_diffrn_reflns_theta_min 2.83
_exptl_absorpt_coefficient_mu 0.244
_exptl_absorpt_correction_T_max 0.9760
_exptl_absorpt_correction_T_min 0.9216
_exptl_absorpt_correction_type multi-scan
_exptl_absorpt_process_details
;
CrysAlisPro, Agilent Technologies,
Version 1.171.35.21 (release 20-01-2012 CrysAlis171 .NET)
(compiled Jan 23 2012,18:06:46)
empirical absorption correction using spherical harmonics,
 implemented in SCALE3 ABSPACK scaling algorithm.
;
_exptl_crystal_colour colourles
_exptl_crystal_density_diffrn 1.312
_exptl_crystal_description prism
_exptl_crystal_F_000 536
_exptl_crystal_size_max 0.34
_exptl_crystal_size_mid 0.16
_exptl_crystal_size_min 0.10
_refine_diff_density_max 0.341
_refine_diff_density_min -0.238
_refine_diff_density_rms 0.053
_refine_ls_abs_structure_details 'Flack H D (1983), Acta Cryst. A39, 876-881'
_refine_ls_abs_structure_Flack 0.01(7)
_refine_ls_extinction_method none
_refine_ls_goodness_of_fit_ref 1.085
_refine_ls_hydrogen_treatment constr
_refine_ls_matrix_type full
_refine_ls_number_parameters 155
_refine_ls_number_reflns 3716
_refine_ls_number_restraints 0
_refine_ls_restrained_S_all 1.085
_refine_ls_R_factor_all 0.0401
_refine_ls_R_factor_gt 0.0359
_refine_ls_shift/su_max 0.001
_refine_ls_shift/su_mean 0.000
_refine_ls_structure_factor_coef Fsqd
_refine_ls_weighting_details 'calc w=1/[\s^2^(Fo^2^)+(0.0420P)^2^+0.1270P] where P=(Fo^2^+2Fc^2^)/3'
_refine_ls_weighting_scheme calc
_refine_ls_wR_factor_gt 0.0852
_refine_ls_wR_factor_ref 0.0891
_reflns_number_gt 3461
_reflns_number_total 3716
_reflns_threshold_expression >2sigma(I)
_cod_data_source_file jo301778n_si_001.cif
_cod_data_source_block ascm131_comp_(R)_3be
_cod_database_code 4027671

loop_
_symmetry_equiv_pos_as_xyz
'x, y, z'
'-x+1/2, -y, z+1/2'
'-x, y+1/2, -z+1/2'
'x+1/2, -y+1/2, -z'

loop_
_atom_site_label
_atom_site_type_symbol
_atom_site_fract_x
_atom_site_fract_y
_atom_site_fract_z
_atom_site_U_iso_or_equiv
_atom_site_adp_type
_atom_site_occupancy
_atom_site_symmetry_multiplicity
_atom_site_calc_flag
_atom_site_refinement_flags
C1 C 0.8547(2) 0.25690(19) 0.24366(5) 0.0144(3) Uani 1 1 d .
O1 O 1.0037(2) 0.36070(13) 0.25014(4) 0.0214(2) Uani 1 1 d .
C2 C 0.8389(3) 0.16995(19) 0.19339(5) 0.0146(3) Uani 1 1 d .
H2A H 0.6730 0.1714 0.1807 0.018 Uiso 1 1 calc R
H2B H 0.8875 0.0605 0.1982 0.018 Uiso 1 1 calc R
N11 N 0.6969(2) 0.21445(15) 0.27925(4) 0.0165(3) Uani 1 1 d .
C12 C 0.5120(3) 0.09321(18) 0.27377(5) 0.0193(3) Uani 1 1 d .
H12A H 0.5838 -0.0084 0.2651 0.023 Uiso 1 1 calc R
H12B H 0.3950 0.1216 0.2472 0.023 Uiso 1 1 calc R
C13 C 0.3957(3) 0.0891(2) 0.32644(6) 0.0231(3) Uani 1 1 d .
H13A H 0.4747 0.0121 0.3487 0.028 Uiso 1 1 calc R
H13B H 0.2243 0.0633 0.3239 0.028 Uiso 1 1 calc R
C14 C 0.4311(3) 0.2546(2) 0.34679(6) 0.0225(3) Uani 1 1 d .
H14A H 0.3111 0.3265 0.3325 0.027 Uiso 1 1 calc R
H14B H 0.4211 0.2571 0.3844 0.027 Uiso 1 1 calc R
C15 C 0.6820(3) 0.2961(2) 0.32846(5) 0.0201(3) Uani 1 1 d .
H15A H 0.7002 0.4096 0.3241 0.024 Uiso 1 1 calc R
H15B H 0.8046 0.2582 0.3525 0.024 Uiso 1 1 calc R
S1 S 1.03412(6) 0.26347(4) 0.147904(12) 0.01583(9) Uani 1 1 d .
O2 O 1.28294(19) 0.20634(16) 0.15677(4) 0.0230(3) Uani 1 1 d .
C31 C 0.9269(3) 0.16018(19) 0.09287(5) 0.0171(3) Uani 1 1 d .
C32 C 1.0701(3) 0.0488(2) 0.07030(6) 0.0214(3) Uani 1 1 d .
H32 H 1.2183 0.0214 0.0852 0.026 Uiso 1 1 calc R
C33 C 0.9953(4) -0.0228(2) 0.02553(6) 0.0255(4) Uani 1 1 d .
H33 H 1.0932 -0.0993 0.0101 0.031 Uiso 1 1 calc R
C34 C 0.7776(3) 0.0168(2) 0.00308(6) 0.0232(4) Uani 1 1 d .
C35 C 0.6362(3) 0.1297(2) 0.02637(6) 0.0225(3) Uani 1 1 d .
H35 H 0.4878 0.1573 0.0116 0.027 Uiso 1 1 calc R
C36 C 0.7101(3) 0.2025(2) 0.07096(6) 0.0200(3) Uani 1 1 d .
H36 H 0.6139 0.2801 0.0863 0.024 Uiso 1 1 calc R
C37 C 0.6993(4) -0.0573(2) -0.04632(7) 0.0343(4) Uani 1 1 d .
H37A H 0.7403 0.0111 -0.0748 0.041 Uiso 1 1 calc R
H37B H 0.5267 -0.0738 -0.0456 0.041 Uiso 1 1 calc R
H37C H 0.7801 -0.1573 -0.0505 0.041 Uiso 1 1 calc R

loop_
_atom_site_aniso_label
_atom_site_aniso_U_11
_atom_site_aniso_U_22
_atom_site_aniso_U_33
_atom_site_aniso_U_23
_atom_site_aniso_U_13
_atom_site_aniso_U_12
C1 0.0136(6) 0.0154(7) 0.0143(6) 0.0022(5) -0.0015(4) 0.0016(7)
O1 0.0214(6) 0.0220(5) 0.0208(5) -0.0018(4) 0.0013(4) -0.0083(5)
C2 0.0131(6) 0.0166(7) 0.0142(6) 0.0006(5) 0.0005(5) -0.0012(6)
N11 0.0191(6) 0.0168(6) 0.0136(5) -0.0011(4) 0.0005(4) -0.0042(6)
C12 0.0193(8) 0.0192(7) 0.0194(6) -0.0006(5) 0.0005(6) -0.0051(7)
C13 0.0232(8) 0.0249(8) 0.0212(7) 0.0014(6) 0.0048(6) -0.0056(7)
C14 0.0242(7) 0.0252(8) 0.0182(6) -0.0010(6) 0.0046(5) 0.0004(8)
C15 0.0241(7) 0.0228(8) 0.0133(6) -0.0022(6) 0.0010(5) -0.0027(7)
S1 0.01405(15) 0.01845(17) 0.01499(15) 0.00176(12) 0.00067(11) -0.00012(15)
O2 0.0126(5) 0.0352(7) 0.0213(5) -0.0005(5) 0.0000(4) 0.0014(5)
C31 0.0167(7) 0.0210(7) 0.0136(6) 0.0020(5) 0.0012(5) 0.0003(7)
C32 0.0217(8) 0.0251(8) 0.0174(6) 0.0038(6) 0.0000(6) 0.0056(7)
C33 0.0359(9) 0.0214(7) 0.0193(7) -0.0010(6) 0.0028(7) 0.0076(8)
C34 0.0317(9) 0.0232(8) 0.0148(7) 0.0019(6) 0.0003(6) -0.0046(8)
C35 0.0206(7) 0.0306(9) 0.0164(7) 0.0032(6) -0.0013(6) -0.0006(8)
C36 0.0161(6) 0.0274(8) 0.0164(6) -0.0006(6) 0.0018(5) 0.0036(7)
C37 0.0506(12) 0.0320(10) 0.0202(8) -0.0034(7) -0.0044(8) -0.0046(11)

loop_
_atom_type_symbol
_atom_type_description
_atom_type_scat_dispersion_real
_atom_type_scat_dispersion_imag
_atom_type_scat_source
C C 0.0033 0.0016 'International Tables Vol C Tables 4.2.6.8 and 6.1.1.4'
H H 0.0000 0.0000 'International Tables Vol C Tables 4.2.6.8 and 6.1.1.4'
N N 0.0061 0.0033 'International Tables Vol C Tables 4.2.6.8 and 6.1.1.4'
O O 0.0106 0.0060 'International Tables Vol C Tables 4.2.6.8 and 6.1.1.4'
S S 0.1246 0.1234 'International Tables Vol C Tables 4.2.6.8 and 6.1.1.4'

loop_
_geom_angle_atom_site_label_1
_geom_angle_atom_site_label_2
_geom_angle_atom_site_label_3
_geom_angle
O1 C1 N11 123.30(13)
O1 C1 C2 121.01(12)
N11 C1 C2 115.69(13)
C1 C2 S1 108.61(10)
C1 N11 C15 121.33(13)
C1 N11 C12 126.09(12)
C15 N11 C12 112.46(12)
N11 C12 C13 103.16(12)
C12 C13 C14 103.78(13)
C15 C14 C13 103.09(13)
N11 C15 C14 102.52(12)
O2 S1 C31 105.91(7)
O2 S1 C2 108.38(7)
C31 S1 C2 96.21(7)
C32 C31 C36 120.70(14)
C32 C31 S1 119.46(12)
C36 C31 S1 119.61(12)
C31 C32 C33 119.56(16)
C32 C33 C34 120.76(16)
C35 C34 C33 118.76(15)
C35 C34 C37 120.33(17)
C33 C34 C37 120.87(17)
C36 C35 C34 120.86(16)
C35 C36 C31 119.34(15)

loop_
_geom_bond_atom_site_label_1
_geom_bond_atom_site_label_2
_geom_bond_distance
C1 O1 1.2364(19)
C1 N11 1.3401(18)
C1 C2 1.5216(19)
C2 S1 1.8115(15)
N11 C15 1.4750(18)
N11 C12 1.480(2)
C12 C13 1.531(2)
C13 C14 1.536(2)
C14 C15 1.532(2)
S1 O2 1.5000(12)
S1 C31 1.8022(15)
C31 C32 1.386(2)
C31 C36 1.395(2)
C32 C33 1.394(2)
C33 C34 1.400(3)
C34 C35 1.397(3)
C34 C37 1.513(2)
C35 C36 1.393(2)
